data_7042116
loop_
_publ_author_name
'Toma, Ana Maria'
'Pop, Alexandra'
'Silvestru, Anca'
'R\"uffer, Tobias'
'Lang, Heinrich'
'Mehring, Michael'

_publ_section_title
;
 Bismuth\p arene versus bismuthhalide coordination in heterocyclic
 diorganobismuth(iii) compounds with transannular N\\rightarrow Bi
 interaction.
;
_journal_issue 12
_journal_name_full 'Dalton transactions (Cambridge, England : 2003)'
_journal_page_first 3953
_journal_page_last 3962
_journal_paper_doi 10.1039/c7dt00188f
_journal_volume 46
_journal_year 2017
_chemical_formula_moiety 'C21 H19 Bi Cl N'
_chemical_formula_sum 'C21 H19 Bi Cl N'
_chemical_formula_weight 529.80
_space_group_crystal_system monoclinic
_space_group_IT_number 14
_space_group_name_Hall '-P 2ybc'
_space_group_name_H-M_alt 'P 1 21/c 1'
_symmetry_space_group_name_Hall '-P 2ybc'
_symmetry_space_group_name_H-M 'P 1 21/c 1'
_atom_sites_solution_hydrogens geom
_audit_creation_method SHELXL-2013/4
_audit_update_record
;
2017-02-14 deposited with the CCDC.
2017-02-20 downloaded from the CCDC.
;
_cell_angle_alpha 90
_cell_angle_beta 90.277(4)
_cell_angle_gamma 90
_cell_formula_units_Z 4
_cell_length_a 10.0394(4)
_cell_length_b 11.5616(4)
_cell_length_c 15.0742(6)
_cell_measurement_reflns_used 3288
_cell_measurement_temperature 110
_cell_measurement_theta_max 28.9540
_cell_measurement_theta_min 4.3400
_cell_volume 1749.66(12)
_computing_cell_refinement
;
CrysAlisPro, Agilent Technologies,
Version 1.171.37.31 (release 14-01-2014 CrysAlis171 .NET)
(compiled Jan 14 2014,18:38:05)
;
_computing_data_collection
;
CrysAlisPro, Agilent Technologies,
Version 1.171.37.31 (release 14-01-2014 CrysAlis171 .NET)
(compiled Jan 14 2014,18:38:05)
;
_computing_data_reduction
;
CrysAlisPro, Agilent Technologies,
Version 1.171.37.31 (release 14-01-2014 CrysAlis171 .NET)
(compiled Jan 14 2014,18:38:05)
;
_computing_molecular_graphics
;Brandenburg, K. [or Brandenburg, K. & Putz, H., or Brandenburg, K. & Berndt,
 M.] (1999). DIAMOND. Crystal Impact GbR, Bonn, Germany.
;
_computing_publication_material
; Allen, F. H., Johnson, O., Shields, G. P., Smith, B. R. & Towler, M. (2004).
 J. Appl. Cryst. 37, 335-338.
;
_computing_structure_refinement 'SHELXL-2013 (Sheldrick, 2013)'
_computing_structure_solution 'SHELXS-2013 (Sheldrick, 2013)'
_diffrn_ambient_temperature 110
_diffrn_measured_fraction_theta_full 0.997
_diffrn_measured_fraction_theta_max 0.997
_diffrn_measurement_device_type 'oxford gemini s'
_diffrn_measurement_method '\w scans'
_diffrn_radiation_type MoK\a
_diffrn_radiation_wavelength 0.71073
_diffrn_reflns_av_R_equivalents 0.0402
_diffrn_reflns_av_unetI/netI 0.0485
_diffrn_reflns_Laue_measured_fraction_full 0.997
_diffrn_reflns_Laue_measured_fraction_max 0.997
_diffrn_reflns_limit_h_max 11
_diffrn_reflns_limit_h_min -12
_diffrn_reflns_limit_k_max 14
_diffrn_reflns_limit_k_min -14
_diffrn_reflns_limit_l_max 18
_diffrn_reflns_limit_l_min -8
_diffrn_reflns_number 8593
_diffrn_reflns_point_group_measured_fraction_full 0.997
_diffrn_reflns_point_group_measured_fraction_max 0.997
_diffrn_reflns_theta_full 25.998
_diffrn_reflns_theta_max 25.998
_diffrn_reflns_theta_min 3.003
_exptl_absorpt_coefficient_mu 10.231
_exptl_absorpt_correction_T_max 1.00000
_exptl_absorpt_correction_T_min 0.35615
_exptl_absorpt_correction_type multi-scan
_exptl_absorpt_process_details
;
CrysAlisPro, Agilent Technologies,
Version 1.171.37.31 (release 14-01-2014 CrysAlis171 .NET)
(compiled Jan 14 2014,18:38:05)
Empirical absorption correction using spherical harmonics,
 implemented in SCALE3 ABSPACK scaling algorithm.
;
_exptl_crystal_colour colorless
_exptl_crystal_density_diffrn 2.011
_exptl_crystal_description block
_exptl_crystal_F_000 1008
_exptl_crystal_size_max 0.4
_exptl_crystal_size_mid 0.4
_exptl_crystal_size_min 0.2
_refine_diff_density_max 0.920
_refine_diff_density_min -1.935
_refine_diff_density_rms 0.165
_refine_ls_extinction_method none
_refine_ls_goodness_of_fit_ref 1.031
_refine_ls_hydrogen_treatment constr
_refine_ls_matrix_type full
_refine_ls_number_parameters 217
_refine_ls_number_reflns 3439
_refine_ls_number_restraints 0
_refine_ls_restrained_S_all 1.031
_refine_ls_R_factor_all 0.0363
_refine_ls_R_factor_gt 0.0281
_refine_ls_shift/su_max 0.001
_refine_ls_shift/su_mean 0.000
_refine_ls_structure_factor_coef Fsqd
_refine_ls_weighting_details 'w=1/[\s^2^(Fo^2^)+(0.0237P)^2^] where P=(Fo^2^+2Fc^2^)/3'
_refine_ls_weighting_scheme calc
_refine_ls_wR_factor_gt 0.0592
_refine_ls_wR_factor_ref 0.0615
_reflns_Friedel_coverage 0.000
_reflns_number_gt 2973
_reflns_number_total 3439
_reflns_threshold_expression 'I > 2\s(I)'
_cod_data_source_file c7dt00188f2.cif
_cod_data_source_block shelx
_cod_depositor_comments 'Adding full bibliography for 7042110--7042119.cif.'
_cod_database_code 7042116
_shelx_shelxl_version_number 2014/7
_shelx_space_group_comment
;
The symmetry employed for this shelxl refinement is uniquely defined
by the following loop, which should always be used as a source of
symmetry information in preference to the above space-group names.
They are only intended as comments.
;

loop_
_space_group_symop_operation_xyz
'x, y, z'
'-x, y+1/2, -z+1/2'
'-x, -y, -z'
'x, -y-1/2, z-1/2'

loop_
_atom_site_label
_atom_site_type_symbol
_atom_site_fract_x
_atom_site_fract_y
_atom_site_fract_z
_atom_site_U_iso_or_equiv
_atom_site_adp_type
_atom_site_occupancy
_atom_site_site_symmetry_order
_atom_site_calc_flag
_atom_site_refinement_flags_posn
_atom_site_refinement_flags_adp
C14 C 0.1185(5) 0.6421(4) 0.0527(3) 0.0102(10) Uani 1 1 d . .
C13 C 0.0605(5) 0.5541(4) 0.1012(3) 0.0167(12) Uani 1 1 d . .
H13 H -0.0197 0.5667 0.1303 0.020 Uiso 1 1 calc R U
C12 C 0.1222(6) 0.4469(4) 0.1062(3) 0.0178(12) Uani 1 1 d . .
H12 H 0.0853 0.3885 0.1406 0.021 Uiso 1 1 calc R U
C11 C 0.2377(5) 0.4272(4) 0.0602(4) 0.0191(12) Uani 1 1 d . .
H11 H 0.2774 0.3545 0.0619 0.023 Uiso 1 1 calc R U
C10 C 0.2955(6) 0.5152(4) 0.0114(4) 0.0172(12) Uani 1 1 d . .
H10 H 0.3732 0.5014 -0.0202 0.021 Uiso 1 1 calc R U
C9 C 0.2370(5) 0.6246(4) 0.0096(3) 0.0113(11) Uani 1 1 d . .
C8 C 0.3100(5) 0.7268(4) -0.0306(3) 0.0109(11) Uani 1 1 d . .
H8A H 0.3539 0.7703 0.0161 0.013 Uiso 1 1 calc R U
H8B H 0.3777 0.6989 -0.0710 0.013 Uiso 1 1 calc R U
C1 C 0.1531(5) 0.9402(4) 0.0708(3) 0.0122(11) Uani 1 1 d . .
C2 C 0.1385(5) 0.9959(4) 0.1521(4) 0.0157(12) Uani 1 1 d . .
H2 H 0.0699 0.9740 0.1898 0.019 Uiso 1 1 calc R U
C3 C 0.2248(5) 1.0836(4) 0.1777(4) 0.0180(12) Uani 1 1 d . .
H3 H 0.2148 1.1196 0.2324 0.022 Uiso 1 1 calc R U
C4 C 0.3253(5) 1.1168(4) 0.1214(3) 0.0159(12) Uani 1 1 d . .
H4 H 0.3842 1.1750 0.1382 0.019 Uiso 1 1 calc R U
C5 C 0.3387(5) 1.0633(4) 0.0393(3) 0.0140(11) Uani 1 1 d . .
H5 H 0.4061 1.0868 0.0012 0.017 Uiso 1 1 calc R U
C6 C 0.2529(5) 0.9755(4) 0.0138(3) 0.0131(11) Uani 1 1 d . .
C7 C 0.2625(5) 0.9249(4) -0.0783(3) 0.0121(11) Uani 1 1 d . .
H7A H 0.2084 0.9701 -0.1189 0.015 Uiso 1 1 calc R U
H7B H 0.3541 0.9284 -0.0982 0.015 Uiso 1 1 calc R U
C15 C 0.1910(5) 0.7592(4) -0.1710(3) 0.0138(11) Uani 1 1 d . .
H15A H 0.1597 0.6801 -0.1671 0.017 Uiso 1 1 calc R U
H15B H 0.1203 0.8049 -0.1977 0.017 Uiso 1 1 calc R U
C16 C 0.3087(5) 0.7625(4) -0.2301(3) 0.0128(11) Uani 1 1 d . .
C21 C 0.3874(6) 0.6623(4) -0.2405(4) 0.0213(13) Uani 1 1 d . .
H21 H 0.3621 0.5939 -0.2128 0.026 Uiso 1 1 calc R U
C20 C 0.5012(6) 0.6643(5) -0.2913(4) 0.0260(14) Uani 1 1 d . .
H20 H 0.5519 0.5976 -0.2977 0.031 Uiso 1 1 calc R U
C19 C 0.5402(5) 0.7658(5) -0.3327(4) 0.0241(13) Uani 1 1 d . .
H19 H 0.6175 0.7678 -0.3664 0.029 Uiso 1 1 calc R U
C18 C 0.4628(5) 0.8642(5) -0.3235(3) 0.0216(13) Uani 1 1 d . .
H18 H 0.4885 0.9327 -0.3508 0.026 Uiso 1 1 calc R U
C17 C 0.3486(5) 0.8611(5) -0.2743(3) 0.0172(12) Uani 1 1 d . .
H17 H 0.2964 0.9273 -0.2706 0.021 Uiso 1 1 calc R U
N1 N 0.2166(4) 0.8035(3) -0.0791(3) 0.0112(9) Uani 1 1 d . .
Cl1 Cl -0.11561(12) 0.80467(10) 0.16962(9) 0.0155(3) Uani 1 1 d . .
Bi1 Bi 0.00949(2) 0.80648(2) 0.01793(2) 0.01054(7) Uani 1 1 d . .

loop_
_atom_site_aniso_label
_atom_site_aniso_U_11
_atom_site_aniso_U_22
_atom_site_aniso_U_33
_atom_site_aniso_U_23
_atom_site_aniso_U_13
_atom_site_aniso_U_12
C14 0.014(3) 0.005(2) 0.012(3) 0.000(2) -0.007(2) -0.002(2)
C13 0.013(3) 0.021(3) 0.017(3) -0.002(2) -0.011(2) -0.003(2)
C12 0.030(3) 0.006(2) 0.017(3) 0.003(2) -0.010(3) -0.008(2)
C11 0.019(3) 0.009(2) 0.030(3) 0.000(2) -0.010(3) 0.004(2)
C10 0.016(3) 0.013(3) 0.023(3) -0.002(2) -0.005(3) 0.005(2)
C9 0.011(3) 0.008(2) 0.015(3) 0.000(2) -0.008(2) 0.000(2)
C8 0.009(3) 0.010(2) 0.014(3) 0.000(2) -0.007(2) 0.0036(19)
C1 0.011(3) 0.010(3) 0.015(3) 0.000(2) -0.001(2) 0.002(2)
C2 0.013(3) 0.014(3) 0.019(3) 0.005(2) 0.001(2) 0.003(2)
C3 0.023(3) 0.013(2) 0.018(3) -0.004(2) -0.007(2) 0.006(2)
C4 0.012(3) 0.012(2) 0.024(3) -0.001(2) -0.007(2) -0.001(2)
C5 0.009(3) 0.014(3) 0.019(3) 0.004(2) -0.002(2) -0.001(2)
C6 0.015(3) 0.010(2) 0.014(3) 0.001(2) -0.002(2) 0.004(2)
C7 0.010(3) 0.014(2) 0.013(3) -0.002(2) 0.000(2) -0.002(2)
C15 0.016(3) 0.012(2) 0.014(3) 0.000(2) -0.005(2) 0.001(2)
C16 0.008(3) 0.016(3) 0.014(3) -0.006(2) -0.007(2) 0.001(2)
C21 0.027(3) 0.020(3) 0.017(3) -0.004(2) -0.006(3) 0.003(2)
C20 0.018(3) 0.036(3) 0.024(3) -0.016(3) -0.002(3) 0.011(3)
C19 0.010(3) 0.043(3) 0.019(3) -0.013(3) 0.003(2) -0.004(3)
C18 0.017(3) 0.036(3) 0.011(3) 0.000(3) -0.003(2) -0.005(3)
C17 0.014(3) 0.022(3) 0.015(3) -0.004(2) -0.003(2) 0.001(2)
N1 0.014(2) 0.010(2) 0.009(2) 0.0017(18) -0.0027(18) 0.0024(17)
Cl1 0.0126(6) 0.0180(6) 0.0158(6) 0.0019(5) 0.0036(5) -0.0018(5)
Bi1 0.00783(11) 0.01033(11) 0.01344(11) 0.00126(8) -0.00201(8) 0.00039(7)

loop_
_atom_type_symbol
_atom_type_description
_atom_type_scat_dispersion_real
_atom_type_scat_dispersion_imag
_atom_type_scat_source
C C 0.0033 0.0016 'International Tables Vol C Tables 4.2.6.8 and 6.1.1.4'
H H 0.0000 0.0000 'International Tables Vol C Tables 4.2.6.8 and 6.1.1.4'
N N 0.0061 0.0033 'International Tables Vol C Tables 4.2.6.8 and 6.1.1.4'
Cl Cl 0.1484 0.1585 'International Tables Vol C Tables 4.2.6.8 and 6.1.1.4'
Bi Bi -4.1077 10.2566 'International Tables Vol C Tables 4.2.6.8 and 6.1.1.4'

loop_
_geom_angle_atom_site_label_1
_geom_angle_atom_site_label_2
_geom_angle_atom_site_label_3
_geom_angle
C9 C14 C13 120.7(4)
C9 C14 Bi1 115.7(3)
C13 C14 Bi1 122.6(4)
C14 C13 C12 119.8(5)
C14 C13 H13 120.1
C12 C13 H13 120.1
C11 C12 C13 119.9(5)
C11 C12 H12 120.0
C13 C12 H12 120.0
C12 C11 C10 120.2(5)
C12 C11 H11 119.9
C10 C11 H11 119.9
C11 C10 C9 120.0(5)
C11 C10 H10 120.0
C9 C10 H10 120.0
C14 C9 C10 119.3(4)
C14 C9 C8 119.7(4)
C10 C9 C8 120.6(4)
N1 C8 C9 110.9(4)
N1 C8 H8A 109.5
C9 C8 H8A 109.5
N1 C8 H8B 109.5
C9 C8 H8B 109.5
H8A C8 H8B 108.0
C6 C1 C2 119.3(5)
C6 C1 Bi1 116.5(4)
C2 C1 Bi1 123.9(4)
C3 C2 C1 120.9(5)
C3 C2 H2 119.5
C1 C2 H2 119.5
C4 C3 C2 119.5(5)
C4 C3 H3 120.3
C2 C3 H3 120.3
C3 C4 C5 119.9(5)
C3 C4 H4 120.0
C5 C4 H4 120.0
C6 C5 C4 120.7(5)
C6 C5 H5 119.6
C4 C5 H5 119.6
C1 C6 C5 119.6(5)
C1 C6 C7 120.4(4)
C5 C6 C7 119.8(4)
N1 C7 C6 110.8(4)
N1 C7 H7A 109.5
C6 C7 H7A 109.5
N1 C7 H7B 109.5
C6 C7 H7B 109.5
H7A C7 H7B 108.1
C16 C15 N1 114.4(4)
C16 C15 H15A 108.7
N1 C15 H15A 108.7
C16 C15 H15B 108.7
N1 C15 H15B 108.7
H15A C15 H15B 107.6
C17 C16 C21 117.3(5)
C17 C16 C15 123.0(5)
C21 C16 C15 119.6(5)
C20 C21 C16 120.9(5)
C20 C21 H21 119.5
C16 C21 H21 119.5
C21 C20 C19 120.1(5)
C21 C20 H20 120.0
C19 C20 H20 120.0
C18 C19 C20 119.3(5)
C18 C19 H19 120.3
C20 C19 H19 120.3
C17 C18 C19 120.3(5)
C17 C18 H18 119.8
C19 C18 H18 119.8
C18 C17 C16 122.0(5)
C18 C17 H17 119.0
C16 C17 H17 119.0
C7 N1 C8 111.6(4)
C7 N1 C15 112.6(4)
C8 N1 C15 111.0(4)
C7 N1 Bi1 103.7(3)
C8 N1 Bi1 103.9(3)
C15 N1 Bi1 113.5(3)
C14 Bi1 C1 100.77(17)
C14 Bi1 N1 74.07(15)
C1 Bi1 N1 71.96(15)
C14 Bi1 Cl1 91.40(13)
C1 Bi1 Cl1 90.32(13)
N1 Bi1 Cl1 153.99(10)

loop_
_geom_bond_atom_site_label_1
_geom_bond_atom_site_label_2
_geom_bond_distance
C14 C9 1.374(7)
C14 C13 1.382(6)
C14 Bi1 2.254(5)
C13 C12 1.387(7)
C13 H13 0.9300
C12 C11 1.373(7)
C12 H12 0.9300
C11 C10 1.385(7)
C11 H11 0.9300
C10 C9 1.395(6)
C10 H10 0.9300
C9 C8 1.518(6)
C8 N1 1.481(6)
C8 H8A 0.9700
C8 H8B 0.9700
C1 C6 1.384(7)
C1 C2 1.394(7)
C1 Bi1 2.257(5)
C2 C3 1.387(7)
C2 H2 0.9300
C3 C4 1.376(7)
C3 H3 0.9300
C4 C5 1.390(7)
C4 H4 0.9300
C5 C6 1.386(7)
C5 H5 0.9300
C6 C7 1.509(7)
C7 N1 1.477(5)
C7 H7A 0.9700
C7 H7B 0.9700
C15 C16 1.483(7)
C15 N1 1.498(6)
C15 H15A 0.9700
C15 H15B 0.9700
C16 C17 1.381(7)
C16 C21 1.412(7)
C21 C20 1.378(8)
C21 H21 0.9300
C20 C19 1.387(8)
C20 H20 0.9300
C19 C18 1.385(8)
C19 H19 0.9300
C18 C17 1.368(7)
C18 H18 0.9300
C17 H17 0.9300
N1 Bi1 2.548(4)
Cl1 Bi1 2.6142(12)

loop_
_geom_torsion_atom_site_label_1
_geom_torsion_atom_site_label_2
_geom_torsion_atom_site_label_3
_geom_torsion_atom_site_label_4
_geom_torsion
C9 C14 C13 C12 -0.2(8)
Bi1 C14 C13 C12 167.7(4)
C14 C13 C12 C11 -2.6(8)
C13 C12 C11 C10 2.3(8)
C12 C11 C10 C9 0.7(8)
C13 C14 C9 C10 3.1(8)
Bi1 C14 C9 C10 -165.6(4)
C13 C14 C9 C8 -170.2(5)
Bi1 C14 C9 C8 21.2(6)
C11 C10 C9 C14 -3.4(8)
C11 C10 C9 C8 169.8(5)
C14 C9 C8 N1 -44.5(6)
C10 C9 C8 N1 142.3(5)
C6 C1 C2 C3 -1.9(7)
Bi1 C1 C2 C3 -175.0(4)
C1 C2 C3 C4 0.7(7)
C2 C3 C4 C5 0.7(7)
C3 C4 C5 C6 -0.9(7)
C2 C1 C6 C5 1.7(7)
Bi1 C1 C6 C5 175.3(4)
C2 C1 C6 C7 -173.9(4)
Bi1 C1 C6 C7 -0.3(6)
C4 C5 C6 C1 -0.3(7)
C4 C5 C6 C7 175.3(4)
C1 C6 C7 N1 -32.4(6)
C5 C6 C7 N1 152.0(4)
N1 C15 C16 C17 -81.8(6)
N1 C15 C16 C21 96.2(5)
C17 C16 C21 C20 1.5(8)
C15 C16 C21 C20 -176.6(5)
C16 C21 C20 C19 0.2(9)
C21 C20 C19 C18 -0.8(9)
C20 C19 C18 C17 -0.4(8)
C19 C18 C17 C16 2.2(8)
C21 C16 C17 C18 -2.7(8)
C15 C16 C17 C18 175.3(5)
C6 C7 N1 C8 -69.1(5)
C6 C7 N1 C15 165.3(4)
C6 C7 N1 Bi1 42.2(4)
C9 C8 N1 C7 150.5(4)
C9 C8 N1 C15 -83.0(5)
C9 C8 N1 Bi1 39.3(4)
C16 C15 N1 C7 59.5(5)
C16 C15 N1 C8 -66.4(5)
C16 C15 N1 Bi1 177.0(3)
